data_2228768
loop_
_publ_author_name
'Fun, Hoong Kun'
'Chantrapromma, Suchada'
'Jansrisewangwong, Patcharaporn'

_publ_section_title
;
 (<i>E</i>)-4-[2-(4-Ethoxyphenyl)ethenyl]-1-methylpyridinium
 4-bromobenzenesulfonate methanol hemisolvate
;
_journal_coeditor_code IS2636
_journal_issue 1
_journal_name_full 'Acta Crystallographica Section E'
_journal_page_first o105
_journal_page_last o106
_journal_paper_doi 10.1107/S1600536810050944
_journal_volume 67
_journal_year 2011
_chemical_formula_iupac '2C16 H18 N O +, 2C6 H4 Br O3 S -, C H4 O'
_chemical_formula_moiety '2(C16 H18 N O +), 2(C6 H4 Br O3 S -), C H4 O'
_chemical_formula_sum 'C45 H48 Br2 N2 O9 S2'
_chemical_formula_weight 984.79
_chemical_melting_point_gt 513
_chemical_melting_point_lt 515
_chemical_name_systematic
;
(<i>E</i>)-4-[2-(4-Ethoxyphenyl)ethenyl]-1-methylpyridinium
4-bromobenzenesulfonate methanol hemisolvate
;
_space_group_IT_number 2
_symmetry_cell_setting triclinic
_symmetry_space_group_name_Hall '-P 1'
_symmetry_space_group_name_H-M 'P -1'
_atom_sites_solution_hydrogens geom
_atom_sites_solution_primary direct
_atom_sites_solution_secondary difmap
_audit_creation_method SHELXL-97
_cell_angle_alpha 75.703(2)
_cell_angle_beta 76.965(2)
_cell_angle_gamma 88.395(2)
_cell_formula_units_Z 1
_cell_length_a 9.9270(4)
_cell_length_b 9.9813(4)
_cell_length_c 11.5293(4)
_cell_measurement_reflns_used 6214
_cell_measurement_temperature 100
_cell_measurement_theta_max 30.00
_cell_measurement_theta_min 1.87
_cell_volume 1078.00(7)
_computing_cell_refinement 'SAINT (Bruker, 2005)'
_computing_data_collection 'APEX2 (Bruker, 2005)'
_computing_data_reduction 'SAINT (Bruker, 2005)'
_computing_molecular_graphics 'SHELXTL (Sheldrick, 2008)'
_computing_publication_material
;
SHELXTL (Sheldrick, 2008) and PLATON (Spek, 2009)
;
_computing_structure_refinement 'SHELXTL (Sheldrick, 2008)'
_computing_structure_solution 'SHELXTL (Sheldrick, 2008)'
_diffrn_ambient_temperature 100
_diffrn_measured_fraction_theta_full 0.992
_diffrn_measured_fraction_theta_max 0.992
_diffrn_measurement_device_type 'Bruker APEXII CCD area-detector'
_diffrn_measurement_method '\f and \w'
_diffrn_radiation_monochromator graphite
_diffrn_radiation_source 'sealed tube'
_diffrn_radiation_type MoK\a
_diffrn_radiation_wavelength 0.71073
_diffrn_reflns_av_R_equivalents 0.0300
_diffrn_reflns_av_sigmaI/netI 0.0275
_diffrn_reflns_limit_h_max 13
_diffrn_reflns_limit_h_min -13
_diffrn_reflns_limit_k_max 14
_diffrn_reflns_limit_k_min -14
_diffrn_reflns_limit_l_max 16
_diffrn_reflns_limit_l_min -16
_diffrn_reflns_number 24757
_diffrn_reflns_theta_full 30.00
_diffrn_reflns_theta_max 30.00
_diffrn_reflns_theta_min 1.87
_diffrn_standards_number 0
_exptl_absorpt_coefficient_mu 2.036
_exptl_absorpt_correction_T_max 0.7209
_exptl_absorpt_correction_T_min 0.3827
_exptl_absorpt_correction_type multi-scan
_exptl_absorpt_process_details '(SADABS; Bruker, 2005)'
_exptl_crystal_colour Yellow
_exptl_crystal_density_diffrn 1.517
_exptl_crystal_density_method 'not measured'
_exptl_crystal_description Plate
_exptl_crystal_F_000 506
_exptl_crystal_size_max 0.58
_exptl_crystal_size_mid 0.41
_exptl_crystal_size_min 0.17
_refine_diff_density_max 1.468
_refine_diff_density_min -0.535
_refine_ls_extinction_method none
_refine_ls_goodness_of_fit_ref 1.031
_refine_ls_hydrogen_treatment constr
_refine_ls_matrix_type full
_refine_ls_number_parameters 354
_refine_ls_number_reflns 6214
_refine_ls_number_restraints 6
_refine_ls_restrained_S_all 1.031
_refine_ls_R_factor_all 0.0408
_refine_ls_R_factor_gt 0.0325
_refine_ls_shift/su_max 0.002
_refine_ls_shift/su_mean 0.001
_refine_ls_structure_factor_coef Fsqd
_refine_ls_weighting_details 'calc w=1/[\s^2^(Fo^2^)+(0.0421P)^2^+0.6369P] where P=(Fo^2^+2Fc^2^)/3'
_refine_ls_weighting_scheme calc
_refine_ls_wR_factor_gt 0.0809
_refine_ls_wR_factor_ref 0.0856
_reflns_number_gt 5389
_reflns_number_total 6214
_reflns_threshold_expression I>2\s(I)
_cod_data_source_file is2636.cif
_cod_data_source_block I
_cod_database_code 2228768
_cod_database_fobs_code 2228768

loop_
_symmetry_equiv_pos_as_xyz
'x, y, z'
'-x, -y, -z'

loop_
_atom_site_type_symbol
_atom_site_label
_atom_site_fract_x
_atom_site_fract_y
_atom_site_fract_z
_atom_site_U_iso_or_equiv
_atom_site_adp_type
_atom_site_calc_flag
_atom_site_refinement_flags
_atom_site_occupancy
_atom_site_disorder_assembly
_atom_site_disorder_group
Br Br1 0.611495(18) 0.152815(19) 0.312050(17) 0.02878(6) Uani d . 1 . .
S S1 -0.01349(4) 0.19135(4) 0.23886(4) 0.02485(9) Uani d . 1 . .
O O1 0.57929(15) 0.21814(14) 0.88911(12) 0.0318(3) Uani d D 1 . .
O O2 -0.09844(13) 0.10914(14) 0.35315(12) 0.0314(3) Uani d . 1 . .
O O3 -0.04752(16) 0.33740(14) 0.21612(16) 0.0415(4) Uani d . 1 . .
O O4 -0.00778(15) 0.13368(18) 0.13490(14) 0.0396(3) Uani d . 1 . .
O O5 0.8900(4) 0.4976(3) 0.0154(3) 0.0435(7) Uani d P 0.50 . .
H H5 0.9371 0.4481 0.0578 0.065 Uiso calc PR 0.50 . .
N N1A -0.0147(7) 0.7395(6) 0.2448(5) 0.0267(12) Uani d P 0.695(5) A 1
C C1A 0.0554(4) 0.7375(4) 0.4310(3) 0.0239(6) Uani d P 0.695(5) A 1
H H1AA 0.0530 0.7777 0.4961 0.029 Uiso calc PR 0.695(5) A 1
C C2A -0.0181(6) 0.7948(5) 0.3438(4) 0.0228(8) Uani d P 0.695(5) A 1
H H2AA -0.0707 0.8720 0.3517 0.027 Uiso calc PR 0.695(5) A 1
C C3A 0.0609(9) 0.6259(8) 0.2357(7) 0.0367(15) Uani d P 0.695(5) A 1
H H3AA 0.0643 0.5885 0.1688 0.044 Uiso calc PR 0.695(5) A 1
C C4A 0.1331(4) 0.5640(3) 0.3233(4) 0.0332(8) Uani d P 0.695(5) A 1
H H4AA 0.1818 0.4845 0.3157 0.040 Uiso calc PR 0.695(5) A 1
C C5A 0.1341(3) 0.6195(3) 0.4234(3) 0.0237(6) Uani d P 0.695(5) A 1
C C6A 0.2090(3) 0.5626(3) 0.5195(2) 0.0270(7) Uani d P 0.695(5) A 1
H H6AA 0.1987 0.6051 0.5841 0.032 Uiso calc PR 0.695(5) A 1
C C7A 0.2907(3) 0.4544(3) 0.5214(2) 0.0261(7) Uani d P 0.695(5) A 1
H H7AA 0.3008 0.4130 0.4561 0.031 Uiso calc PR 0.695(5) A 1
C C8A 0.3662(3) 0.3946(3) 0.6161(3) 0.0243(6) Uani d P 0.695(5) A 1
C C9A 0.4440(3) 0.2777(4) 0.6085(3) 0.0283(7) Uani d P 0.695(5) A 1
H H9AA 0.4482 0.2397 0.5418 0.034 Uiso calc PR 0.695(5) A 1
C C10A 0.5148(6) 0.2167(6) 0.6964(5) 0.0294(10) Uani d P 0.695(5) A 1
H H10A 0.5643 0.1378 0.6884 0.035 Uiso calc PR 0.695(5) A 1
C C11A 0.5143(8) 0.2692(7) 0.7955(6) 0.0287(13) Uani d PD 0.695(5) A 1
C C12A 0.4362(6) 0.3892(5) 0.8051(5) 0.0348(11) Uani d P 0.695(5) A 1
H H12A 0.4333 0.4268 0.8718 0.042 Uiso calc PR 0.695(5) A 1
C C13A 0.3649(3) 0.4505(3) 0.7172(4) 0.0302(7) Uani d P 0.695(5) A 1
H H13A 0.3154 0.5295 0.7247 0.036 Uiso calc PR 0.695(5) A 1
C C14A -0.0929(6) 0.8055(6) 0.1557(5) 0.0371(11) Uani d P 0.695(5) A 1
H H14A -0.0579 0.7792 0.0800 0.056 Uiso calc PR 0.695(5) A 1
H H14B -0.0841 0.9041 0.1414 0.056 Uiso calc PR 0.695(5) A 1
H H14C -0.1885 0.7771 0.1864 0.056 Uiso calc PR 0.695(5) A 1
C C15A 0.6589(7) 0.0983(6) 0.8757(7) 0.0231(17) Uani d PD 0.695(5) A 1
H H15A 0.7289 0.1197 0.7994 0.028 Uiso calc PR 0.695(5) A 1
H H15B 0.5994 0.0236 0.8743 0.028 Uiso calc PR 0.695(5) A 1
C C16A 0.7260(12) 0.0566(17) 0.9834(10) 0.034(2) Uani d PD 0.695(5) A 1
H H16A 0.7892 -0.0160 0.9718 0.051 Uiso calc PR 0.695(5) A 1
H H16B 0.6561 0.0243 1.0573 0.051 Uiso calc PR 0.695(5) A 1
H H16C 0.7753 0.1349 0.9897 0.051 Uiso calc PR 0.695(5) A 1
N N1B -0.0172(14) 0.7490(16) 0.2597(13) 0.020(2) Uiso d P 0.305(5) A 2
C C1B 0.0848(8) 0.7018(9) 0.4259(7) 0.0201(18) Uiso d P 0.305(5) A 2
H H1BA 0.0962 0.7236 0.4971 0.024 Uiso calc PR 0.305(5) A 2
C C2B 0.0053(12) 0.7800(14) 0.3562(12) 0.024(3) Uiso d P 0.305(5) A 2
H H2BA -0.0344 0.8582 0.3782 0.029 Uiso calc PR 0.305(5) A 2
C C3B 0.0405(19) 0.638(2) 0.2234(19) 0.029(3) Uiso d P 0.305(5) A 2
H H3BA 0.0207 0.6149 0.1556 0.035 Uiso calc PR 0.305(5) A 2
C C4B 0.1273(10) 0.5607(11) 0.2859(9) 0.030(2) Uiso d P 0.305(5) A 2
H H4BA 0.1720 0.4881 0.2574 0.036 Uiso calc PR 0.305(5) A 2
C C5B 0.1499(7) 0.5881(8) 0.3903(8) 0.0212(15) Uiso d P 0.305(5) A 2
C C6B 0.2386(6) 0.5015(6) 0.4641(5) 0.0226(14) Uiso d P 0.305(5) A 2
H H6BA 0.2810 0.4282 0.4351 0.027 Uiso calc PR 0.305(5) A 2
C C7B 0.2637(6) 0.5186(6) 0.5688(5) 0.0211(14) Uiso d P 0.305(5) A 2
H H7BA 0.2213 0.5926 0.5966 0.025 Uiso calc PR 0.305(5) A 2
C C8B 0.3503(7) 0.4341(8) 0.6447(7) 0.0210(14) Uiso d P 0.305(5) A 2
C C9B 0.4213(8) 0.3225(9) 0.6190(7) 0.0241(16) Uiso d P 0.305(5) A 2
H H9BA 0.4174 0.2964 0.5477 0.029 Uiso calc PR 0.305(5) A 2
C C10B 0.5018(16) 0.2447(14) 0.6990(15) 0.035(4) Uiso d P 0.305(5) A 2
H H10B 0.5512 0.1691 0.6808 0.042 Uiso calc PR 0.305(5) A 2
C C11B 0.5034(16) 0.2863(15) 0.8051(13) 0.018(3) Uiso d PD 0.305(5) A 2
C C12B 0.4343(11) 0.3971(12) 0.8312(10) 0.021(2) Uiso d P 0.305(5) A 2
H H12B 0.4399 0.4246 0.9014 0.026 Uiso calc PR 0.305(5) A 2
C C13B 0.3546(9) 0.4703(9) 0.7531(8) 0.030(2) Uiso d P 0.305(5) A 2
H H13B 0.3037 0.5442 0.7734 0.036 Uiso calc PR 0.305(5) A 2
C C14B -0.1068(15) 0.8318(13) 0.1724(13) 0.028(3) Uiso d P 0.305(5) A 2
H H14D -0.1681 0.7690 0.1567 0.042 Uiso calc PR 0.305(5) A 2
H H14E -0.0475 0.8797 0.0963 0.042 Uiso calc PR 0.305(5) A 2
H H14F -0.1601 0.8975 0.2106 0.042 Uiso calc PR 0.305(5) A 2
C C15B 0.659(3) 0.098(2) 0.877(3) 0.054(8) Uiso d PD 0.305(5) A 2
H H15C 0.7338 0.1217 0.8046 0.065 Uiso calc PR 0.305(5) A 2
H H15D 0.6004 0.0271 0.8673 0.065 Uiso calc PR 0.305(5) A 2
C C16B 0.716(3) 0.044(4) 0.990(3) 0.047(9) Uiso d PD 0.305(5) A 2
H H16D 0.7610 -0.0419 0.9852 0.071 Uiso calc PR 0.305(5) A 2
H H16E 0.6426 0.0291 1.0619 0.071 Uiso calc PR 0.305(5) A 2
H H16F 0.7825 0.1101 0.9937 0.071 Uiso calc PR 0.305(5) A 2
C C17 0.42651(18) 0.16977(18) 0.29296(16) 0.0244(3) Uani d . 1 . .
C C18 0.39864(19) 0.25307(19) 0.18576(17) 0.0288(4) Uani d . 1 . .
H H18A 0.4697 0.3034 0.1249 0.035 Uiso calc R 1 . .
C C19 0.26369(19) 0.26051(19) 0.17041(17) 0.0285(4) Uani d . 1 . .
H H19A 0.2439 0.3161 0.0990 0.034 Uiso calc R 1 . .
C C20 0.15803(18) 0.18491(17) 0.26178(16) 0.0233(3) Uani d . 1 . .
C C21 0.18730(19) 0.10245(18) 0.36949(16) 0.0252(3) Uani d . 1 . .
H H21A 0.1163 0.0524 0.4307 0.030 Uiso calc R 1 . .
C C22 0.32179(19) 0.09490(18) 0.38552(16) 0.0262(3) Uani d . 1 . .
H H22A 0.3416 0.0404 0.4573 0.031 Uiso calc R 1 . .
C C23 0.7489(5) 0.4042(5) 0.0126(4) 0.0433(10) Uani d P 0.50 . .
H H23A 0.7764 0.3470 -0.0440 0.065 Uiso d PR 0.50 . .
H H23B 0.6475 0.4335 -0.0202 0.065 Uiso d PR 0.50 . .
H H23C 0.7118 0.3469 0.0933 0.065 Uiso d PR 0.50 . .

loop_
_atom_site_aniso_label
_atom_site_aniso_U_11
_atom_site_aniso_U_22
_atom_site_aniso_U_33
_atom_site_aniso_U_12
_atom_site_aniso_U_13
_atom_site_aniso_U_23
Br1 0.02518(9) 0.02959(10) 0.03098(10) -0.00350(7) -0.00640(7) -0.00585(7)
S1 0.0239(2) 0.02263(19) 0.0257(2) -0.00041(15) -0.00211(16) -0.00470(16)
O1 0.0433(8) 0.0253(6) 0.0284(7) 0.0050(6) -0.0099(6) -0.0086(5)
O2 0.0247(6) 0.0336(7) 0.0307(7) -0.0064(5) -0.0021(5) -0.0010(5)
O3 0.0341(8) 0.0242(7) 0.0566(10) 0.0035(6) -0.0008(7) -0.0009(6)
O4 0.0318(7) 0.0584(10) 0.0357(8) 0.0039(7) -0.0091(6) -0.0239(7)
O5 0.0519(19) 0.0435(17) 0.0314(15) 0.0016(14) -0.0150(14) 0.0030(13)
N1A 0.044(2) 0.0231(18) 0.0148(18) -0.0134(11) -0.0077(13) -0.0057(12)
C1A 0.0287(14) 0.0213(14) 0.0223(14) 0.0016(13) -0.0060(11) -0.0064(11)
C2A 0.0265(19) 0.0225(17) 0.0199(17) -0.0026(14) -0.0077(14) -0.0036(12)
C3A 0.060(4) 0.022(2) 0.032(2) -0.004(2) -0.011(3) -0.0119(18)
C4A 0.052(2) 0.0206(13) 0.0271(18) 0.0008(11) -0.0114(16) -0.0042(13)
C5A 0.0283(13) 0.0190(12) 0.0216(14) -0.0059(10) -0.0012(10) -0.0043(11)
C6A 0.0322(14) 0.0231(12) 0.0256(13) -0.0034(10) -0.0039(10) -0.0079(10)
C7A 0.0302(13) 0.0231(12) 0.0231(12) -0.0060(10) -0.0001(10) -0.0067(10)
C8A 0.0284(13) 0.0187(13) 0.0230(13) -0.0032(11) 0.0006(10) -0.0051(11)
C9A 0.0327(15) 0.0245(15) 0.0274(14) 0.0011(12) -0.0010(11) -0.0110(12)
C10A 0.0321(19) 0.026(2) 0.0288(18) 0.0007(16) -0.0019(12) -0.0084(16)
C11A 0.034(2) 0.018(2) 0.030(2) 0.0008(14) -0.0010(16) -0.0034(15)
C12A 0.054(2) 0.0253(17) 0.028(2) -0.0017(12) -0.0086(18) -0.0111(16)
C13A 0.0373(16) 0.0173(13) 0.0323(19) 0.0016(10) -0.0011(14) -0.0057(13)
C14A 0.045(3) 0.033(3) 0.030(2) -0.012(2) -0.0155(19) 0.0052(18)
C15A 0.0195(18) 0.0215(19) 0.026(2) 0.0024(9) -0.0013(9) -0.0062(10)
C16A 0.025(2) 0.040(3) 0.032(3) 0.002(2) -0.0059(15) 0.0003(18)
C17 0.0246(8) 0.0231(8) 0.0259(8) -0.0016(6) -0.0043(6) -0.0078(6)
C18 0.0267(8) 0.0268(8) 0.0277(9) -0.0070(7) -0.0015(7) -0.0005(7)
C19 0.0298(9) 0.0262(8) 0.0255(8) -0.0041(7) -0.0046(7) 0.0001(7)
C20 0.0234(8) 0.0204(7) 0.0255(8) -0.0028(6) -0.0018(6) -0.0074(6)
C21 0.0264(8) 0.0243(8) 0.0226(8) -0.0034(6) 0.0000(6) -0.0060(6)
C22 0.0294(9) 0.0249(8) 0.0231(8) -0.0024(7) -0.0040(7) -0.0050(6)
C23 0.057(3) 0.033(2) 0.032(2) 0.0013(19) 0.0035(19) -0.0064(17)

loop_
_atom_type_symbol
_atom_type_description
_atom_type_scat_dispersion_real
_atom_type_scat_dispersion_imag
_atom_type_scat_source
C C 0.0033 0.0016 'International Tables Vol C Tables 4.2.6.8 and 6.1.1.4'
H H 0.0000 0.0000 'International Tables Vol C Tables 4.2.6.8 and 6.1.1.4'
N N 0.0061 0.0033 'International Tables Vol C Tables 4.2.6.8 and 6.1.1.4'
O O 0.0106 0.0060 'International Tables Vol C Tables 4.2.6.8 and 6.1.1.4'
S S 0.1246 0.1234 'International Tables Vol C Tables 4.2.6.8 and 6.1.1.4'
Br Br -0.2901 2.4595 'International Tables Vol C Tables 4.2.6.8 and 6.1.1.4'

loop_
_geom_angle_atom_site_label_1
_geom_angle_atom_site_label_2
_geom_angle_atom_site_label_3
_geom_angle_site_symmetry_1
_geom_angle_site_symmetry_3
_geom_angle
_geom_angle_publ_flag
O4 S1 O2 . . 113.62(9) ?
O4 S1 O3 . . 113.59(10) ?
O2 S1 O3 . . 112.28(9) ?
O4 S1 C20 . . 105.52(8) ?
O2 S1 C20 . . 105.47(8) ?
O3 S1 C20 . . 105.41(9) ?
C11A O1 C15B . . 114.3(11) ?
C11B O1 C15B . . 124.0(12) ?
C11A O1 C15A . . 113.7(4) ?
C11B O1 C15A . . 123.5(7) ?
C23 O5 H5 . . 109.5 ?
C3A N1A C2A . . 118.7(6) ?
C3A N1A C14A . . 123.1(6) ?
C2A N1A C14A . . 118.2(6) ?
C2A C1A C5A . . 121.2(3) ?
C2A C1A H1AA . . 119.4 ?
C5A C1A H1AA . . 119.4 ?
C1A C2A N1A . . 120.9(5) ?
C1A C2A H2AA . . 119.5 ?
N1A C2A H2AA . . 119.5 ?
N1A C3A C4A . . 121.8(7) ?
N1A C3A H3AA . . 119.1 ?
C4A C3A H3AA . . 119.1 ?
C3A C4A C5A . . 120.9(4) ?
C3A C4A H4AA . . 119.6 ?
C5A C4A H4AA . . 119.6 ?
C4A C5A C1A . . 116.6(3) ?
C4A C5A C6A . . 124.8(3) ?
C1A C5A C6A . . 118.7(3) ?
C7A C6A C5A . . 124.9(3) ?
C7A C6A H6AA . . 117.6 ?
C5A C6A H6AA . . 117.6 ?
C6A C7A C8A . . 126.2(3) ?
C6A C7A H7AA . . 116.9 ?
C8A C7A H7AA . . 116.9 ?
C9A C8A C13A . . 117.2(3) ?
C9A C8A C7A . . 120.0(3) ?
C13A C8A C7A . . 122.8(3) ?
C10A C9A C8A . . 122.0(4) ?
C10A C9A H9AA . . 119.0 ?
C8A C9A H9AA . . 119.0 ?
C11A C10A C9A . . 121.6(5) ?
C11A C10A H10A . . 119.2 ?
C9A C10A H10A . . 119.2 ?
O1 C11A C10A . . 127.3(5) ?
O1 C11A C12A . . 115.1(5) ?
C10A C11A C12A . . 117.5(4) ?
C13A C12A C11A . . 121.0(4) ?
C13A C12A H12A . . 119.5 ?
C11A C12A H12A . . 119.5 ?
C12A C13A C8A . . 120.7(3) ?
C12A C13A H13A . . 119.7 ?
C8A C13A H13A . . 119.7 ?
O1 C15A C16A . . 107.4(7) ?
O1 C15A H15A . . 110.2 ?
C16A C15A H15A . . 110.2 ?
O1 C15A H15B . . 110.2 ?
C16A C15A H15B . . 110.2 ?
H15A C15A H15B . . 108.5 ?
C2B N1B C3B . . 121.0(14) ?
C2B N1B C14B . . 126.1(12) ?
C3B N1B C14B . . 112.9(13) ?
C2B C1B C5B . . 119.4(9) ?
C2B C1B H1BA . . 120.3 ?
C5B C1B H1BA . . 120.3 ?
N1B C2B C1B . . 121.7(12) ?
N1B C2B H2BA . . 119.1 ?
C1B C2B H2BA . . 119.1 ?
N1B C3B C4B . . 119.7(18) ?
N1B C3B H3BA . . 120.1 ?
C4B C3B H3BA . . 120.1 ?
C3B C4B C5B . . 120.7(13) ?
C3B C4B H4BA . . 119.7 ?
C5B C4B H4BA . . 119.7 ?
C4B C5B C1B . . 117.3(8) ?
C4B C5B C6B . . 122.1(8) ?
C1B C5B C6B . . 120.6(8) ?
C7B C6B C5B . . 126.1(6) ?
C7B C6B H6BA . . 116.9 ?
C5B C6B H6BA . . 116.9 ?
C6B C7B C8B . . 127.5(6) ?
C6B C7B H7BA . . 116.2 ?
C8B C7B H7BA . . 116.2 ?
C9B C8B C13B . . 118.8(7) ?
C9B C8B C7B . . 125.0(7) ?
C13B C8B C7B . . 116.2(7) ?
C8B C9B C10B . . 121.4(9) ?
C8B C9B H9BA . . 119.3 ?
C10B C9B H9BA . . 119.3 ?
C11B C10B C9B . . 117.4(10) ?
C11B C10B H10B . . 121.3 ?
C9B C10B H10B . . 121.3 ?
C12B C11B C10B . . 121.8(9) ?
C12B C11B O1 . . 116.1(10) ?
C10B C11B O1 . . 122.1(11) ?
C11B C12B C13B . . 120.0(9) ?
C11B C12B H12B . . 120.0 ?
C13B C12B H12B . . 120.0 ?
C12B C13B C8B . . 120.6(8) ?
C12B C13B H13B . . 119.7 ?
C8B C13B H13B . . 119.7 ?
N1B C14B H14D . . 109.5 ?
N1B C14B H14E . . 109.5 ?
H14D C14B H14E . . 109.5 ?
N1B C14B H14F . . 109.5 ?
H14D C14B H14F . . 109.5 ?
H14E C14B H14F . . 109.5 ?
O1 C15B C16B . . 110(2) ?
O1 C15B H15C . . 109.7 ?
C16B C15B H15C . . 109.7 ?
O1 C15B H15D . . 109.7 ?
C16B C15B H15D . . 109.7 ?
H15C C15B H15D . . 108.2 ?
C15B C16B H16D . . 109.5 ?
C15B C16B H16E . . 109.5 ?
H16D C16B H16E . . 109.5 ?
C15B C16B H16F . . 109.5 ?
H16D C16B H16F . . 109.5 ?
H16E C16B H16F . . 109.5 ?
C22 C17 C18 . . 121.26(17) ?
C22 C17 Br1 . . 119.00(13) ?
C18 C17 Br1 . . 119.71(13) ?
C19 C18 C17 . . 119.35(16) ?
C19 C18 H18A . . 120.3 ?
C17 C18 H18A . . 120.3 ?
C18 C19 C20 . . 120.00(17) ?
C18 C19 H19A . . 120.0 ?
C20 C19 H19A . . 120.0 ?
C19 C20 C21 . . 120.06(16) ?
C19 C20 S1 . . 119.50(14) ?
C21 C20 S1 . . 120.42(13) ?
C22 C21 C20 . . 120.21(16) ?
C22 C21 H21A . . 119.9 ?
C20 C21 H21A . . 119.9 ?
C21 C22 C17 . . 119.11(16) ?
C21 C22 H22A . . 120.4 ?
C17 C22 H22A . . 120.4 ?
O5 C23 H23A . . 109.3 ?
O5 C23 H23B . . 133.8 ?
H23A C23 H23B . . 92.4 ?
O5 C23 H23C . . 109.5 ?
H23A C23 H23C . . 109.5 ?
H23B C23 H23C . . 100.1 ?

loop_
_geom_bond_atom_site_label_1
_geom_bond_atom_site_label_2
_geom_bond_site_symmetry_2
_geom_bond_distance
_geom_bond_publ_flag
Br1 C17 . 1.8962(18) ?
S1 O4 . 1.4420(15) ?
S1 O2 . 1.4575(14) ?
S1 O3 . 1.4600(14) ?
S1 C20 . 1.7780(18) ?
O1 C11A . 1.366(5) ?
O1 C11B . 1.394(8) ?
O1 C15B . 1.434(9) ?
O1 C15A . 1.436(3) ?
O5 C23 . 1.716(6) ?
O5 H5 . 0.8200 ?
N1A C3A . 1.355(10) ?
N1A C2A . 1.379(6) ?
N1A C14A . 1.445(8) ?
C1A C2A . 1.376(6) ?
C1A C5A . 1.405(5) ?
C1A H1AA . 0.9300 ?
C2A H2AA . 0.9300 ?
C3A C4A . 1.381(8) ?
C3A H3AA . 0.9300 ?
C4A C5A . 1.400(5) ?
C4A H4AA . 0.9300 ?
C5A C6A . 1.463(4) ?
C6A C7A . 1.331(4) ?
C6A H6AA . 0.9300 ?
C7A C8A . 1.460(4) ?
C7A H7AA . 0.9300 ?
C8A C9A . 1.391(4) ?
C8A C13A . 1.408(5) ?
C9A C10A . 1.373(7) ?
C9A H9AA . 0.9300 ?
C10A C11A . 1.368(8) ?
C10A H10A . 0.9300 ?
C11A C12A . 1.422(8) ?
C12A C13A . 1.377(6) ?
C12A H12A . 0.9300 ?
C13A H13A . 0.9300 ?
C14A H14A . 0.9600 ?
C14A H14B . 0.9600 ?
C14A H14C . 0.9600 ?
C15A C16A . 1.503(5) ?
C15A H15A . 0.9700 ?
C15A H15B . 0.9700 ?
C16A H16A . 0.9600 ?
C16A H16B . 0.9600 ?
C16A H16C . 0.9600 ?
N1B C2B . 1.291(17) ?
N1B C3B . 1.35(2) ?
N1B C14B . 1.56(2) ?
C1B C2B . 1.349(12) ?
C1B C5B . 1.394(10) ?
C1B H1BA . 0.9300 ?
C2B H2BA . 0.9300 ?
C3B C4B . 1.351(17) ?
C3B H3BA . 0.9300 ?
C4B C5B . 1.364(10) ?
C4B H4BA . 0.9300 ?
C5B C6B . 1.476(9) ?
C6B C7B . 1.336(8) ?
C6B H6BA . 0.9300 ?
C7B C8B . 1.467(9) ?
C7B H7BA . 0.9300 ?
C8B C9B . 1.360(10) ?
C8B C13B . 1.394(10) ?
C9B C10B . 1.427(17) ?
C9B H9BA . 0.9300 ?
C10B C11B . 1.39(2) ?
C10B H10B . 0.9300 ?
C11B C12B . 1.346(17) ?
C12B C13B . 1.391(14) ?
C12B H12B . 0.9300 ?
C13B H13B . 0.9300 ?
C14B H14D . 0.9600 ?
C14B H14E . 0.9600 ?
C14B H14F . 0.9600 ?
C15B C16B . 1.511(10) ?
C15B H15C . 0.9700 ?
C15B H15D . 0.9700 ?
C16B H16D . 0.9600 ?
C16B H16E . 0.9600 ?
C16B H16F . 0.9600 ?
C17 C22 . 1.388(2) ?
C17 C18 . 1.389(3) ?
C18 C19 . 1.388(3) ?
C18 H18A . 0.9300 ?
C19 C20 . 1.390(2) ?
C19 H19A . 0.9300 ?
C20 C21 . 1.396(2) ?
C21 C22 . 1.386(3) ?
C21 H21A . 0.9300 ?
C22 H22A . 0.9300 ?
C23 H23A . 0.9600 ?
C23 H23B . 1.1586 ?
C23 H23C . 0.9600 ?

loop_
_geom_hbond_atom_site_label_D
_geom_hbond_atom_site_label_H
_geom_hbond_atom_site_label_A
_geom_hbond_site_symmetry_A
_geom_hbond_distance_DH
_geom_hbond_distance_HA
_geom_hbond_distance_DA
_geom_hbond_angle_DHA
_geom_hbond_publ_flag
O5 H5 O3 1_655 0.82 1.92 2.657(4) 149 y
C1A H1AA O2 2_566 0.93 2.42 3.334(4) 168 y
C2A H2AA O2 1_565 0.93 2.38 3.237(5) 153 y
C14A H14A O4 2_565 0.96 2.36 3.180(6) 143 y
C14A H14B O4 1_565 0.96 2.41 3.343(6) 163 y
C19 H19A O5 2_665 0.93 2.53 3.385(4) 153 y
C21 H21A O2 2_556 0.93 2.58 3.311(2) 135 y
C23 H23C Br1 1_555 0.96 2.77 3.724(5) 173 y
C14A H14C Cg2 2_566 0.96 2.66 3.609(6) 172 y
C14A H14C Cg4 2_566 0.96 2.63 3.572(8) 167 y
C15A H15A Cg1 2_666 0.97 2.84 3.639(8) 140 y
C15A H15A Cg3 2_666 0.97 2.84 3.611(9) 137 y
C14B H14D Cg2 2_566 0.96 2.87 3.562(15) 129 y
C14B H14D Cg4 2_566 0.96 2.80 3.564(16) 137 y
C15B H15C Cg1 2_666 0.97 2.81 3.65(3) 145 y
C15B H15C Cg3 2_666 0.97 2.81 3.62(3) 141 y
C15B H15D Cg5 2_656 0.97 2.98 3.60(2) 123 y

loop_
_geom_torsion_atom_site_label_1
_geom_torsion_atom_site_label_2
_geom_torsion_atom_site_label_3
_geom_torsion_atom_site_label_4
_geom_torsion_site_symmetry_1
_geom_torsion_site_symmetry_2
_geom_torsion_site_symmetry_3
_geom_torsion_site_symmetry_4
_geom_torsion
_geom_torsion_publ_flag
C5A C1A C2A N1A . . . . -1.2(6) ?
C3A N1A C2A C1A . . . . 1.0(9) ?
C14A N1A C2A C1A . . . . -179.3(4) ?
C2A N1A C3A C4A . . . . 0.6(11) ?
C14A N1A C3A C4A . . . . -179.2(6) ?
N1A C3A C4A C5A . . . . -2.0(10) ?
C3A C4A C5A C1A . . . . 1.6(6) ?
C3A C4A C5A C6A . . . . -179.0(5) ?
C2A C1A C5A C4A . . . . -0.1(5) ?
C2A C1A C5A C6A . . . . -179.5(3) ?
C4A C5A C6A C7A . . . . 3.1(4) ?
C1A C5A C6A C7A . . . . -177.6(3) ?
C5A C6A C7A C8A . . . . -179.6(2) ?
C6A C7A C8A C9A . . . . 177.5(3) ?
C6A C7A C8A C13A . . . . -2.7(4) ?
C13A C8A C9A C10A . . . . 1.2(5) ?
C7A C8A C9A C10A . . . . -179.0(3) ?
C8A C9A C10A C11A . . . . -1.0(7) ?
C11B O1 C11A C10A . . . . -175(7) ?
C15B O1 C11A C10A . . . . 1.7(17) ?
C15A O1 C11A C10A . . . . 1.9(10) ?
C11B O1 C11A C12A . . . . 4(6) ?
C15B O1 C11A C12A . . . . -179.4(15) ?
C15A O1 C11A C12A . . . . -179.1(6) ?
C9A C10A C11A O1 . . . . 179.6(5) ?
C9A C10A C11A C12A . . . . 0.6(9) ?
O1 C11A C12A C13A . . . . -179.6(5) ?
C10A C11A C12A C13A . . . . -0.5(9) ?
C11A C12A C13A C8A . . . . 0.8(7) ?
C9A C8A C13A C12A . . . . -1.1(5) ?
C7A C8A C13A C12A . . . . 179.1(3) ?
C11A O1 C15A C16A . . . . 178.8(8) ?
C11B O1 C15A C16A . . . . 179.5(11) ?
C15B O1 C15A C16A . . . . -3E1(10) ?
C3B N1B C2B C1B . . . . -1(2) ?
C14B N1B C2B C1B . . . . -179.9(12) ?
C5B C1B C2B N1B . . . . 3.0(18) ?
C2B N1B C3B C4B . . . . -2(3) ?
C14B N1B C3B C4B . . . . 176.3(14) ?
N1B C3B C4B C5B . . . . 4(2) ?
C3B C4B C5B C1B . . . . -2.7(16) ?
C3B C4B C5B C6B . . . . 176.9(12) ?
C2B C1B C5B C4B . . . . -0.9(12) ?
C2B C1B C5B C6B . . . . 179.4(8) ?
C4B C5B C6B C7B . . . . -178.3(7) ?
C1B C5B C6B C7B . . . . 1.4(10) ?
C5B C6B C7B C8B . . . . 179.5(6) ?
C6B C7B C8B C9B . . . . 0.5(11) ?
C6B C7B C8B C13B . . . . -177.2(7) ?
C13B C8B C9B C10B . . . . -1.4(13) ?
C7B C8B C9B C10B . . . . -179.1(9) ?
C8B C9B C10B C11B . . . . 0.8(19) ?
C9B C10B C11B C12B . . . . -1(2) ?
C9B C10B C11B O1 . . . . -179.6(12) ?
C11A O1 C11B C12B . . . . -176(8) ?
C15B O1 C11B C12B . . . . 179.7(18) ?
C15A O1 C11B C12B . . . . 180.0(10) ?
C11A O1 C11B C10B . . . . 2(5) ?
C15B O1 C11B C10B . . . . -2(3) ?
C15A O1 C11B C10B . . . . -2(2) ?
C10B C11B C12B C13B . . . . 2(2) ?
O1 C11B C12B C13B . . . . -179.3(11) ?
C11B C12B C13B C8B . . . . -2.9(17) ?
C9B C8B C13B C12B . . . . 2.4(13) ?
C7B C8B C13B C12B . . . . -179.6(8) ?
C11A O1 C15B C16B . . . . -176(2) ?
C11B O1 C15B C16B . . . . -175(2) ?
C15A O1 C15B C16B . . . . 16E1(10) ?
C22 C17 C18 C19 . . . . -0.6(3) ?
Br1 C17 C18 C19 . . . . 177.40(14) ?
C17 C18 C19 C20 . . . . -0.1(3) ?
C18 C19 C20 C21 . . . . 0.6(3) ?
C18 C19 C20 S1 . . . . -178.10(14) ?
O4 S1 C20 C19 . . . . 62.92(17) ?
O2 S1 C20 C19 . . . . -176.53(14) ?
O3 S1 C20 C19 . . . . -57.57(17) ?
O4 S1 C20 C21 . . . . -115.77(15) ?
O2 S1 C20 C21 . . . . 4.79(16) ?
O3 S1 C20 C21 . . . . 123.75(15) ?
C19 C20 C21 C22 . . . . -0.4(3) ?
S1 C20 C21 C22 . . . . 178.28(13) ?
C20 C21 C22 C17 . . . . -0.3(3) ?
C18 C17 C22 C21 . . . . 0.8(3) ?
Br1 C17 C22 C21 . . . . -177.23(13) ?
